data_7212369
loop_
_publ_author_name
'Bia\/lo\'nska, Agata'
'Ciunik, Zbigniew'

_publ_section_title
;
 Crucial factors influencing racemic resolution of
 N-(4-nitrobenzoyl)-dl-serine by brucine
;
_journal_issue 10
_journal_name_full CrystEngComm
_journal_page_first 2781
_journal_paper_doi 10.1039/b926090k
_journal_volume 12
_journal_year 2010
_chemical_absolute_configuration rm
_chemical_formula_moiety 'C23 H27 N2 O4, C10 H9 N2 O6, 2(C H4 O)'
_chemical_formula_sum 'C35 H44 N4 O12'
_chemical_formula_weight 712.74
_chemical_name_common
;brucinium N-(4-nitrobenzoyl)-(D!0.85$L!0.15$)-serinate
methanol disolvate
;
_chemical_name_systematic
;
brucinium N-(4-nitrobenzoyl)-(D~0.85~L~0.15~)-serinate methanol disolvate
;
_space_group_IT_number 19
_symmetry_cell_setting orthorhombic
_symmetry_space_group_name_Hall 'P 2ac 2ab'
_symmetry_space_group_name_H-M 'P 21 21 21'
_atom_sites_solution_hydrogens geom
_atom_sites_solution_primary direct
_atom_sites_solution_secondary difmap
_audit_creation_method SHELXL-97
_cell_angle_alpha 90.00
_cell_angle_beta 90.00
_cell_angle_gamma 90.00
_cell_formula_units_Z 4
_cell_length_a 7.745(2)
_cell_length_b 12.322(2)
_cell_length_c 35.716(4)
_cell_measurement_reflns_used 8212
_cell_measurement_temperature 100(2)
_cell_measurement_theta_max 36.63
_cell_measurement_theta_min 3.11
_cell_volume 3408.5(11)
_computing_cell_refinement
;
CrysAlis RED, Oxford Diffraction Ltd.,
Version 1.171.32.5 (release 08-05-2007 CrysAlis171 .NET)
(compiled May 8 2007,13:10:02)
;
_computing_data_collection
;
CrysAlis CCD, Oxford Diffraction Ltd.,
Version 1.171.32.5 (release 08-05-2007 CrysAlis171 .NET)
(compiled May 8 2007,13:10:02)
;
_computing_data_reduction
;
CrysAlis RED, Oxford Diffraction Ltd.,
Version 1.171.32.5 (release 08-05-2007 CrysAlis171 .NET)
(compiled May 8 2007,13:10:02)
;
_computing_structure_refinement 'SHELXL-97 (Sheldrick, 1997)'
_computing_structure_solution 'SHELXS-97 (Sheldrick, 1990)'
_diffrn_ambient_temperature 100(2)
_diffrn_measured_fraction_theta_full 0.989
_diffrn_measured_fraction_theta_max 0.989
_diffrn_measurement_device_type 'Kuma KM4CCD'
_diffrn_measurement_method '\w scan'
_diffrn_radiation_monochromator graphite
_diffrn_radiation_source 'fine-focus sealed tube'
_diffrn_radiation_type MoK\a
_diffrn_radiation_wavelength 0.71073
_diffrn_reflns_av_R_equivalents 0.0555
_diffrn_reflns_av_sigmaI/netI 0.0404
_diffrn_reflns_limit_h_max 10
_diffrn_reflns_limit_h_min -10
_diffrn_reflns_limit_k_max 16
_diffrn_reflns_limit_k_min -12
_diffrn_reflns_limit_l_max 45
_diffrn_reflns_limit_l_min -46
_diffrn_reflns_number 25685
_diffrn_reflns_theta_full 28.00
_diffrn_reflns_theta_max 28.00
_diffrn_reflns_theta_min 3.11
_diffrn_standards_number 0
_exptl_absorpt_coefficient_mu 0.105
_exptl_absorpt_correction_type none
_exptl_crystal_colour pale-yellow
_exptl_crystal_density_diffrn 1.389
_exptl_crystal_density_method 'not measured'
_exptl_crystal_description block
_exptl_crystal_F_000 1512
_exptl_crystal_size_max 0.60
_exptl_crystal_size_mid 0.40
_exptl_crystal_size_min 0.40
_refine_diff_density_max 0.437
_refine_diff_density_min -0.213
_refine_diff_density_rms 0.044
_refine_ls_abs_structure_details 'from known structure (Toda et al., 1985)'
_refine_ls_extinction_method none
_refine_ls_goodness_of_fit_ref 0.984
_refine_ls_hydrogen_treatment constr
_refine_ls_matrix_type full
_refine_ls_number_parameters 465
_refine_ls_number_reflns 4602
_refine_ls_number_restraints 0
_refine_ls_restrained_S_all 0.984
_refine_ls_R_factor_all 0.0515
_refine_ls_R_factor_gt 0.0382
_refine_ls_shift/su_max 0.000
_refine_ls_shift/su_mean 0.000
_refine_ls_structure_factor_coef Fsqd
_refine_ls_weighting_details 'calc w=1/[\s^2^(Fo^2^)+(0.0563P)^2^+0.0000P] where P=(Fo^2^+2Fc^2^)/3'
_refine_ls_weighting_scheme calc
_refine_ls_wR_factor_gt 0.0868
_refine_ls_wR_factor_ref 0.0906
_reflns_number_gt 3735
_reflns_number_total 4602
_reflns_threshold_expression >2sigma(I)
_cod_data_source_file b926090k.txt
_cod_data_source_block 4
_cod_database_code 7212369

loop_
_symmetry_equiv_pos_as_xyz
'x, y, z'
'-x+1/2, -y, z+1/2'
'-x, y+1/2, -z+1/2'
'x+1/2, -y+1/2, -z'

loop_
_atom_site_label
_atom_site_type_symbol
_atom_site_fract_x
_atom_site_fract_y
_atom_site_fract_z
_atom_site_U_iso_or_equiv
_atom_site_adp_type
_atom_site_occupancy
_atom_site_symmetry_multiplicity
_atom_site_calc_flag
_atom_site_refinement_flags
_atom_site_disorder_assembly
_atom_site_disorder_group
O1 O 0.2612(2) 0.71899(11) 0.81476(4) 0.0202(3) Uani 1 1 d . . .
O2 O 0.3101(2) 0.13725(11) 0.67869(4) 0.0211(3) Uani 1 1 d . . .
O3 O 0.2552(2) 0.02132(11) 0.73803(4) 0.0220(4) Uani 1 1 d . . .
O4 O 0.2791(2) 0.53290(12) 0.70075(5) 0.0274(4) Uani 1 1 d . . .
N1 N 0.3351(2) 0.46429(13) 0.75863(5) 0.0165(4) Uani 1 1 d . . .
N2 N 0.3130(3) 0.37295(14) 0.88424(5) 0.0208(4) Uani 1 1 d . . .
H2 H 0.3147 0.3151 0.9010 0.025 Uiso 1 1 calc R . .
C1 C 0.3276(3) 0.30543(16) 0.71399(6) 0.0169(4) Uani 1 1 d . . .
H1 H 0.3425 0.3485 0.6922 0.020 Uiso 1 1 calc R . .
C2 C 0.3084(3) 0.19352(16) 0.71178(6) 0.0179(5) Uani 1 1 d . . .
C3 C 0.2828(3) 0.13023(16) 0.74442(6) 0.0174(5) Uani 1 1 d . . .
C4 C 0.2858(3) 0.17889(16) 0.77935(6) 0.0183(5) Uani 1 1 d . . .
H4 H 0.2728 0.1365 0.8014 0.022 Uiso 1 1 calc R . .
C5 C 0.3081(3) 0.29123(16) 0.78179(6) 0.0174(5) Uani 1 1 d . . .
C6 C 0.3242(3) 0.35183(16) 0.74956(6) 0.0167(4) Uani 1 1 d . . .
C7 C 0.3331(3) 0.36067(15) 0.81632(6) 0.0163(4) Uani 1 1 d . . .
C8 C 0.3145(3) 0.47842(16) 0.79979(6) 0.0169(4) Uani 1 1 d . . .
H8 H 0.4087 0.5259 0.8097 0.020 Uiso 1 1 calc R . .
C9 C 0.2866(3) 0.54566(17) 0.73513(6) 0.0199(5) Uani 1 1 d . . .
C10 C 0.2434(3) 0.65380(16) 0.75283(6) 0.0208(5) Uani 1 1 d . . .
H10A H 0.1666 0.6937 0.7355 0.025 Uiso 1 1 calc R . .
H10B H 0.3517 0.6961 0.7550 0.025 Uiso 1 1 calc R . .
C11 C 0.1565(3) 0.65134(16) 0.79165(6) 0.0191(5) Uani 1 1 d . . .
H11 H 0.0386 0.6840 0.7896 0.023 Uiso 1 1 calc R . .
C12 C 0.1890(3) 0.74243(17) 0.85115(7) 0.0234(5) Uani 1 1 d . . .
H12A H 0.0618 0.7481 0.8490 0.028 Uiso 1 1 calc R . .
H12B H 0.2336 0.8131 0.8601 0.028 Uiso 1 1 calc R . .
C13 C 0.2340(3) 0.65552(17) 0.87907(6) 0.0216(5) Uani 1 1 d . . .
H13 H 0.3042 0.6745 0.8999 0.026 Uiso 1 1 calc R . .
C14 C 0.1805(3) 0.55374(17) 0.87609(6) 0.0209(5) Uani 1 1 d . . .
C15 C 0.2330(3) 0.46860(17) 0.90418(7) 0.0240(5) Uani 1 1 d . . .
H15A H 0.1305 0.4444 0.9185 0.029 Uiso 1 1 calc R . .
H15B H 0.3172 0.4998 0.9221 0.029 Uiso 1 1 calc R . .
C16 C 0.4970(3) 0.39436(18) 0.87240(7) 0.0235(5) Uani 1 1 d . . .
H16A H 0.5792 0.3605 0.8901 0.028 Uiso 1 1 calc R . .
H16B H 0.5202 0.4733 0.8713 0.028 Uiso 1 1 calc R . .
C17 C 0.5132(3) 0.34385(17) 0.83390(7) 0.0200(5) Uani 1 1 d . . .
H17A H 0.5416 0.2657 0.8357 0.024 Uiso 1 1 calc R . .
H17B H 0.6036 0.3807 0.8190 0.024 Uiso 1 1 calc R . .
C18 C 0.1397(3) 0.53353(16) 0.80535(6) 0.0173(5) Uani 1 1 d . . .
H18 H 0.0588 0.4972 0.7875 0.021 Uiso 1 1 calc R . .
C19 C 0.0639(3) 0.51418(17) 0.84468(7) 0.0196(5) Uani 1 1 d . . .
H19 H -0.0505 0.5514 0.8466 0.024 Uiso 1 1 calc R . .
C20 C 0.0375(3) 0.39064(17) 0.84835(7) 0.0211(5) Uani 1 1 d . . .
H20A H -0.0276 0.3742 0.8715 0.025 Uiso 1 1 calc R . .
H20B H -0.0296 0.3632 0.8267 0.025 Uiso 1 1 calc R . .
C21 C 0.2125(3) 0.33619(16) 0.84958(6) 0.0184(5) Uani 1 1 d . . .
H21 H 0.1948 0.2559 0.8511 0.022 Uiso 1 1 calc R . .
C22 C 0.3344(3) 0.20061(18) 0.64536(6) 0.0239(5) Uani 1 1 d . . .
H22A H 0.3340 0.1527 0.6235 0.036 Uiso 1 1 calc R . .
H22B H 0.4451 0.2389 0.6468 0.036 Uiso 1 1 calc R . .
H22C H 0.2405 0.2535 0.6431 0.036 Uiso 1 1 calc R . .
C23 C 0.2312(4) -0.04477(17) 0.77068(7) 0.0278(6) Uani 1 1 d . . .
H23A H 0.2128 -0.1203 0.7631 0.042 Uiso 1 1 calc R . .
H23B H 0.1304 -0.0189 0.7847 0.042 Uiso 1 1 calc R . .
H23C H 0.3341 -0.0402 0.7866 0.042 Uiso 1 1 calc R . .
O5 O 0.2795(2) 0.21896(12) 0.93405(4) 0.0263(4) Uani 1 1 d . . .
O6 O 0.4118(3) 0.33860(13) 0.97100(5) 0.0363(5) Uani 1 1 d . . .
O7 O 0.3472(3) 0.13197(14) 1.06375(5) 0.0349(4) Uani 1 1 d . . .
H7 H 0.2915 0.0767 1.0564 0.052 Uiso 1 1 d . . .
O8 O 0.3769(2) -0.03557(14) 0.96353(5) 0.0303(4) Uani 1 1 d . C .
O9 O -0.2787(3) -0.40245(12) 0.94173(5) 0.0319(4) Uani 1 1 d . . .
O10 O -0.4687(2) -0.27702(15) 0.95059(6) 0.0357(5) Uani 1 1 d . . .
C25 C 0.3423(4) 0.16512(18) 0.99678(7) 0.0297(6) Uani 1 1 d . . .
H25 H 0.4502 0.1201 0.9956 0.036 Uiso 0.85 1 d P A 1
H25A H 0.2388 0.2059 1.0055 0.036 Uiso 0.15 1 d P B 2
N3 N 0.2037(3) 0.08554(14) 0.99229(5) 0.0244(5) Uani 1 1 d . C .
H3 H 0.1003 0.0995 1.0013 0.029 Uiso 1 1 calc R . .
N4 N -0.3192(3) -0.30870(15) 0.94924(5) 0.0259(5) Uani 1 1 d . C .
C24 C 0.3419(3) 0.24907(16) 0.96469(7) 0.0210(5) Uani 1 1 d . C .
C26 C 0.3371(4) 0.2139(2) 1.03517(8) 0.0219(6) Uani 0.85 1 d P C 1
H26A H 0.4348 0.2651 1.0381 0.026 Uiso 0.85 1 calc PR C 1
H26B H 0.2285 0.2555 1.0382 0.026 Uiso 0.85 1 calc PR C 1
C26A C 0.426(2) 0.1613(14) 1.0276(5) 0.028(4) Uiso 0.15 1 d P C 2
H26C H 0.4780 0.2339 1.0310 0.033 Uiso 0.15 1 calc PR C 2
H26D H 0.5223 0.1101 1.0236 0.033 Uiso 0.15 1 calc PR C 2
C27 C 0.2332(3) -0.00788(17) 0.97465(6) 0.0221(5) Uani 1 1 d . . .
C28 C 0.0810(3) -0.08271(17) 0.96912(6) 0.0193(5) Uani 1 1 d . C .
C29 C 0.1189(3) -0.18907(18) 0.95898(7) 0.0237(5) Uani 1 1 d . . .
H29 H 0.2360 -0.2106 0.9560 0.028 Uiso 1 1 calc R C .
C30 C -0.0119(3) -0.26436(18) 0.95306(7) 0.0238(5) Uani 1 1 d . C .
H30 H 0.0141 -0.3373 0.9466 0.029 Uiso 1 1 calc R . .
C31 C -0.1804(3) -0.23014(17) 0.95689(6) 0.0213(5) Uani 1 1 d . . .
C32 C -0.2243(3) -0.12516(17) 0.96708(7) 0.0235(5) Uani 1 1 d . C .
H32 H -0.3417 -0.1041 0.9696 0.028 Uiso 1 1 calc R . .
C33 C -0.0917(3) -0.05157(18) 0.97345(7) 0.0242(5) Uani 1 1 d . . .
H33 H -0.1185 0.0206 0.9808 0.029 Uiso 1 1 calc R C .
O34 O 0.4817(3) -0.08178(16) 0.89040(6) 0.0458(5) Uani 1 1 d . . .
H34 H 0.4383 -0.0764 0.9167 0.069 Uiso 1 1 d . . .
C34 C 0.4470(5) 0.0197(2) 0.87406(9) 0.0469(8) Uani 1 1 d . . .
H34A H 0.3218 0.0302 0.8723 0.070 Uiso 1 1 calc R . .
H34B H 0.4979 0.0225 0.8490 0.070 Uiso 1 1 calc R . .
H34C H 0.4970 0.0773 0.8896 0.070 Uiso 1 1 calc R . .
O35 O 0.0185(3) 0.61064(19) 0.65351(6) 0.0536(6) Uani 1 1 d . . .
H35 H 0.1071 0.5833 0.6682 0.080 Uiso 1 1 d . . .
C35 C 0.0581(5) 0.5806(4) 0.61661(9) 0.0702(12) Uani 1 1 d . . .
H35A H -0.0474 0.5814 0.6015 0.105 Uiso 1 1 calc R . .
H35B H 0.1076 0.5074 0.6165 0.105 Uiso 1 1 calc R . .
H35C H 0.1417 0.6320 0.6061 0.105 Uiso 1 1 calc R . .

loop_
_atom_site_aniso_label
_atom_site_aniso_U_11
_atom_site_aniso_U_22
_atom_site_aniso_U_33
_atom_site_aniso_U_23
_atom_site_aniso_U_13
_atom_site_aniso_U_12
O1 0.0211(8) 0.0196(7) 0.0199(8) -0.0020(6) -0.0003(7) -0.0009(6)
O2 0.0296(9) 0.0200(7) 0.0136(8) -0.0024(6) -0.0014(7) -0.0023(7)
O3 0.0295(9) 0.0150(7) 0.0215(9) -0.0007(6) -0.0020(7) -0.0004(7)
O4 0.0422(11) 0.0243(7) 0.0158(9) 0.0022(7) -0.0009(8) 0.0038(8)
N1 0.0205(10) 0.0150(8) 0.0140(10) -0.0008(7) -0.0009(8) 0.0002(7)
N2 0.0280(11) 0.0197(8) 0.0148(10) 0.0016(7) -0.0017(8) -0.0005(8)
C1 0.0160(11) 0.0194(9) 0.0152(12) 0.0033(8) 0.0004(9) 0.0001(8)
C2 0.0169(11) 0.0208(10) 0.0161(12) -0.0033(8) -0.0012(9) -0.0012(8)
C3 0.0172(11) 0.0142(9) 0.0208(12) -0.0006(8) -0.0004(9) -0.0004(8)
C4 0.0215(12) 0.0176(10) 0.0159(12) 0.0023(8) -0.0006(9) -0.0004(8)
C5 0.0169(11) 0.0175(9) 0.0176(12) -0.0021(8) -0.0021(9) 0.0008(8)
C6 0.0156(11) 0.0151(9) 0.0193(12) -0.0012(8) -0.0008(9) 0.0011(8)
C7 0.0195(11) 0.0136(9) 0.0158(12) -0.0002(8) -0.0028(9) 0.0007(8)
C8 0.0203(12) 0.0171(9) 0.0135(11) 0.0012(8) -0.0006(9) 0.0002(8)
C9 0.0195(12) 0.0198(10) 0.0205(13) 0.0017(9) 0.0000(10) -0.0004(9)
C10 0.0257(12) 0.0154(9) 0.0212(13) 0.0018(8) -0.0018(10) -0.0008(9)
C11 0.0194(11) 0.0160(9) 0.0219(13) 0.0002(9) -0.0020(10) 0.0006(9)
C12 0.0280(13) 0.0198(10) 0.0224(13) -0.0044(9) 0.0018(10) 0.0022(9)
C13 0.0235(12) 0.0261(10) 0.0152(12) -0.0044(9) 0.0039(10) 0.0014(10)
C14 0.0225(12) 0.0244(10) 0.0158(12) -0.0033(9) 0.0049(10) 0.0021(9)
C15 0.0329(14) 0.0199(10) 0.0192(12) -0.0016(9) 0.0026(10) -0.0007(10)
C16 0.0249(13) 0.0215(10) 0.0240(14) 0.0017(10) -0.0047(11) -0.0002(9)
C17 0.0216(12) 0.0190(10) 0.0194(13) 0.0023(9) -0.0019(9) 0.0022(9)
C18 0.0185(11) 0.0160(9) 0.0174(12) -0.0006(8) -0.0007(9) -0.0004(8)
C19 0.0168(11) 0.0210(10) 0.0212(13) 0.0010(9) 0.0010(9) 0.0000(8)
C20 0.0216(12) 0.0217(10) 0.0202(13) 0.0006(9) 0.0033(10) -0.0042(9)
C21 0.0259(12) 0.0179(9) 0.0114(11) 0.0003(8) -0.0013(9) -0.0025(9)
C22 0.0316(14) 0.0243(11) 0.0158(12) -0.0022(9) 0.0003(11) -0.0019(10)
C23 0.0420(16) 0.0169(10) 0.0246(13) 0.0025(9) 0.0019(12) -0.0015(10)
O5 0.0415(11) 0.0213(7) 0.0161(9) 0.0011(6) -0.0066(8) -0.0050(7)
O6 0.0584(13) 0.0221(8) 0.0284(11) 0.0049(8) -0.0120(10) -0.0114(8)
O7 0.0417(11) 0.0393(9) 0.0236(10) 0.0065(8) -0.0076(9) -0.0128(8)
O8 0.0238(10) 0.0366(9) 0.0304(10) -0.0025(8) 0.0009(8) -0.0018(8)
O9 0.0487(12) 0.0185(7) 0.0283(10) 0.0013(7) -0.0056(9) -0.0060(8)
O10 0.0274(10) 0.0364(10) 0.0432(13) 0.0007(9) -0.0070(9) -0.0029(8)
C25 0.0406(16) 0.0265(11) 0.0220(14) 0.0043(10) -0.0064(12) -0.0100(12)
N3 0.0321(12) 0.0205(8) 0.0207(11) 0.0007(8) -0.0009(9) -0.0026(8)
N4 0.0329(13) 0.0259(10) 0.0189(11) 0.0043(8) -0.0034(9) -0.0045(9)
C24 0.0265(12) 0.0177(9) 0.0189(13) 0.0000(9) -0.0015(10) -0.0002(9)
C26 0.0263(15) 0.0232(12) 0.0163(14) 0.0023(11) -0.0029(12) -0.0034(12)
C27 0.0313(14) 0.0215(10) 0.0135(12) 0.0022(9) -0.0021(10) -0.0011(9)
C28 0.0249(12) 0.0200(10) 0.0129(12) 0.0011(9) 0.0021(9) 0.0002(9)
C29 0.0222(13) 0.0241(11) 0.0247(14) -0.0029(10) 0.0037(10) 0.0030(9)
C30 0.0294(14) 0.0195(10) 0.0226(14) -0.0047(9) 0.0029(11) 0.0001(9)
C31 0.0276(13) 0.0207(10) 0.0157(12) 0.0024(9) -0.0032(10) -0.0026(9)
C32 0.0233(12) 0.0234(10) 0.0237(13) -0.0002(9) -0.0004(10) 0.0058(9)
C33 0.0291(13) 0.0191(10) 0.0243(14) 0.0002(10) -0.0002(11) 0.0038(9)
O34 0.0562(14) 0.0418(11) 0.0393(13) -0.0073(9) 0.0026(11) 0.0070(10)
C34 0.059(2) 0.0475(17) 0.0342(18) 0.0035(14) 0.0083(15) 0.0041(16)
O35 0.0569(15) 0.0728(14) 0.0311(12) -0.0015(11) -0.0014(11) 0.0348(12)
C35 0.068(3) 0.115(3) 0.0278(19) 0.000(2) 0.0002(17) 0.043(3)

loop_
_atom_type_symbol
_atom_type_description
_atom_type_scat_dispersion_real
_atom_type_scat_dispersion_imag
_atom_type_scat_source
C C 0.0033 0.0000 'International Tables Vol C Tables 4.2.6.8 and 6.1.1.4'
H H 0.0000 0.0000 'International Tables Vol C Tables 4.2.6.8 and 6.1.1.4'
N N 0.0061 0.0000 'International Tables Vol C Tables 4.2.6.8 and 6.1.1.4'
O O 0.0106 0.0000 'International Tables Vol C Tables 4.2.6.8 and 6.1.1.4'

loop_
_geom_angle_atom_site_label_1
_geom_angle_atom_site_label_2
_geom_angle_atom_site_label_3
_geom_angle
C11 O1 C12 114.66(18)
C2 O2 C22 116.17(15)
C3 O3 C23 116.00(17)
C9 N1 C6 124.03(18)
C9 N1 C8 119.56(17)
C6 N1 C8 109.38(16)
C16 N2 C15 112.52(18)
C16 N2 C21 107.79(18)
C15 N2 C21 113.79(18)
C16 N2 H2 107.5
C15 N2 H2 107.5
C21 N2 H2 107.5
C2 C1 C6 117.2(2)
C2 C1 H1 121.4
C6 C1 H1 121.4
O2 C2 C1 123.4(2)
O2 C2 C3 115.62(17)
C1 C2 C3 121.0(2)
O3 C3 C4 125.0(2)
O3 C3 C2 114.94(19)
C4 C3 C2 120.06(19)
C3 C4 C5 119.2(2)
C3 C4 H4 120.4
C5 C4 H4 120.4
C6 C5 C4 119.7(2)
C6 C5 C7 111.28(18)
C4 C5 C7 128.8(2)
C5 C6 C1 122.77(19)
C5 C6 N1 110.00(18)
C1 C6 N1 127.23(19)
C5 C7 C21 116.08(18)
C5 C7 C17 111.80(18)
C21 C7 C17 102.01(17)
C5 C7 C8 101.77(17)
C21 C7 C8 114.46(17)
C17 C7 C8 111.06(18)
N1 C8 C18 105.98(17)
N1 C8 C7 104.64(15)
C18 C8 C7 116.26(18)
N1 C8 H8 109.9
C18 C8 H8 109.9
C7 C8 H8 109.9
O4 C9 N1 122.05(19)
O4 C9 C10 121.04(19)
N1 C9 C10 116.90(19)
C9 C10 C11 117.07(17)
C9 C10 H10A 108.0
C11 C10 H10A 108.0
C9 C10 H10B 108.0
C11 C10 H10B 108.0
H10A C10 H10B 107.3
O1 C11 C18 114.55(18)
O1 C11 C10 105.10(18)
C18 C11 C10 109.98(17)
O1 C11 H11 109.0
C18 C11 H11 109.0
C10 C11 H11 109.0
O1 C12 C13 111.37(17)
O1 C12 H12A 109.4
C13 C12 H12A 109.4
O1 C12 H12B 109.4
C13 C12 H12B 109.4
H12A C12 H12B 108.0
C14 C13 C12 123.2(2)
C14 C13 H13 118.4
C12 C13 H13 118.4
C13 C14 C15 121.4(2)
C13 C14 C19 123.3(2)
C15 C14 C19 115.35(18)
C14 C15 N2 109.88(18)
C14 C15 H15A 109.7
N2 C15 H15A 109.7
C14 C15 H15B 109.7
N2 C15 H15B 109.7
H15A C15 H15B 108.2
N2 C16 C17 105.10(19)
N2 C16 H16A 110.7
C17 C16 H16A 110.7
N2 C16 H16B 110.7
C17 C16 H16B 110.7
H16A C16 H16B 108.8
C16 C17 C7 103.85(18)
C16 C17 H17A 111.0
C7 C17 H17A 111.0
C16 C17 H17B 111.0
C7 C17 H17B 111.0
H17A C17 H17B 109.0
C8 C18 C11 107.67(18)
C8 C18 C19 112.80(18)
C11 C18 C19 117.93(17)
C8 C18 H18 105.8
C11 C18 H18 105.8
C19 C18 H18 105.8
C14 C19 C18 113.37(19)
C14 C19 C20 109.44(19)
C18 C19 C20 106.31(18)
C14 C19 H19 109.2
C18 C19 H19 109.2
C20 C19 H19 109.2
C21 C20 C19 108.75(18)
C21 C20 H20A 109.9
C19 C20 H20A 109.9
C21 C20 H20B 109.9
C19 C20 H20B 109.9
H20A C20 H20B 108.3
C20 C21 N2 110.37(18)
C20 C21 C7 115.72(18)
N2 C21 C7 104.88(18)
C20 C21 H21 108.5
N2 C21 H21 108.5
C7 C21 H21 108.5
O2 C22 H22A 109.5
O2 C22 H22B 109.5
H22A C22 H22B 109.5
O2 C22 H22C 109.5
H22A C22 H22C 109.5
H22B C22 H22C 109.5
O3 C23 H23A 109.5
O3 C23 H23B 109.5
H23A C23 H23B 109.5
O3 C23 H23C 109.5
H23A C23 H23C 109.5
H23B C23 H23C 109.5
C26 O7 C26A 39.4(7)
C26 O7 H7 108.5
C26A O7 H7 97.8
C26A C25 N3 116.2(8)
C26A C25 C26 40.5(8)
N3 C25 C26 110.5(2)
C26A C25 C24 131.7(8)
N3 C25 C24 111.5(2)
C26 C25 C24 114.2(2)
C26A C25 H25 66.1
N3 C25 H25 103.6
C26 C25 H25 106.4
C24 C25 H25 110.0
C26A C25 H25A 98.9
N3 C25 H25A 77.4
C26 C25 H25A 59.2
C24 C25 H25A 83.9
H25 C25 H25A 164.0
C27 N3 C25 120.3(2)
C27 N3 H3 119.8
C25 N3 H3 119.8
O10 N4 O9 123.5(2)
O10 N4 C31 118.30(19)
O9 N4 C31 118.2(2)
O6 C24 O5 125.9(2)
O6 C24 C25 117.2(2)
O5 C24 C25 116.80(19)
O7 C26 C25 111.5(2)
O7 C26 H25A 123.6
C25 C26 H25A 40.9
O7 C26 H26A 109.3
C25 C26 H26A 109.3
H25A C26 H26A 125.3
O7 C26 H26B 109.3
C25 C26 H26B 109.3
H25A C26 H26B 68.5
H26A C26 H26B 108.0
C25 C26A O7 123.9(13)
C25 C26A H25 46.6
O7 C26A H25 139.1
C25 C26A H26C 106.4
O7 C26A H26C 106.4
H25 C26A H26C 114.4
C25 C26A H26D 106.4
O7 C26A H26D 106.4
H25 C26A H26D 60.0
H26C C26A H26D 106.4
O8 C27 N3 123.2(2)
O8 C27 C28 119.68(19)
N3 C27 C28 117.1(2)
C29 C28 C33 119.3(2)
C29 C28 C27 116.4(2)
C33 C28 C27 124.4(2)
C30 C29 C28 121.0(2)
C30 C29 H29 119.5
C28 C29 H29 119.5
C31 C30 C29 118.1(2)
C31 C30 H30 121.0
C29 C30 H30 121.0
C30 C31 C32 122.9(2)
C30 C31 N4 118.1(2)
C32 C31 N4 118.9(2)
C31 C32 C33 118.1(2)
C31 C32 H32 120.9
C33 C32 H32 120.9
C32 C33 C28 120.6(2)
C32 C33 H33 119.7
C28 C33 H33 119.7
C34 O34 H34 105.5
O34 C34 H34A 109.5
O34 C34 H34B 109.5
H34A C34 H34B 109.5
O34 C34 H34C 109.5
H34A C34 H34C 109.5
H34B C34 H34C 109.5
C35 O35 H35 105.9
O35 C35 H35A 109.5
O35 C35 H35B 109.5
H35A C35 H35B 109.5
O35 C35 H35C 109.5
H35A C35 H35C 109.5
H35B C35 H35C 109.5

loop_
_geom_bond_atom_site_label_1
_geom_bond_atom_site_label_2
_geom_bond_distance
O1 C11 1.426(3)
O1 C12 1.444(3)
O2 C2 1.370(3)
O2 C22 1.436(3)
O3 C3 1.378(2)
O3 C23 1.434(3)
O4 C9 1.239(3)
N1 C9 1.360(3)
N1 C6 1.426(3)
N1 C8 1.489(3)
N2 C16 1.510(3)
N2 C15 1.510(3)
N2 C21 1.531(3)
N2 H2 0.9300
C1 C2 1.389(3)
C1 C6 1.393(3)
C1 H1 0.9500
C2 C3 1.416(3)
C3 C4 1.384(3)
C4 C5 1.398(3)
C4 H4 0.9500
C5 C6 1.378(3)
C5 C7 1.513(3)
C7 C21 1.541(3)
C7 C17 1.544(3)
C7 C8 1.573(3)
C8 C18 1.528(3)
C8 H8 1.0000
C9 C10 1.512(3)
C10 C11 1.542(3)
C10 H10A 0.9900
C10 H10B 0.9900
C11 C18 1.537(3)
C11 H11 1.0000
C12 C13 1.504(3)
C12 H12A 0.9900
C12 H12B 0.9900
C13 C14 1.325(3)
C13 H13 0.9500
C14 C15 1.507(3)
C14 C19 1.520(3)
C15 H15A 0.9900
C15 H15B 0.9900
C16 C17 1.515(3)
C16 H16A 0.9900
C16 H16B 0.9900
C17 H17A 0.9900
C17 H17B 0.9900
C18 C19 1.541(3)
C18 H18 1.0000
C19 C20 1.542(3)
C19 H19 1.0000
C20 C21 1.513(3)
C20 H20A 0.9900
C20 H20B 0.9900
C21 H21 1.0000
C22 H22A 0.9800
C22 H22B 0.9800
C22 H22C 0.9800
C23 H23A 0.9800
C23 H23B 0.9800
C23 H23C 0.9800
O5 C24 1.253(3)
O6 C24 1.249(3)
O7 C26 1.438(3)
O7 C26A 1.473(18)
O7 H7 0.8477
O8 C27 1.230(3)
O9 N4 1.227(3)
O10 N4 1.223(3)
C25 C26A 1.275(18)
C25 N3 1.463(3)
C25 C26 1.498(4)
C25 C24 1.544(3)
C25 H25 1.0036
C25 H25A 0.9968
N3 C27 1.332(3)
N3 H3 0.8800
N4 C31 1.472(3)
C26 H25A 1.3073
C26 H26A 0.9900
C26 H26B 0.9900
C26A H25 1.2634
C26A H26C 0.9900
C26A H26D 0.9900
C27 C28 1.510(3)
C28 C29 1.391(3)
C28 C33 1.400(4)
C29 C30 1.390(3)
C29 H29 0.9500
C30 C31 1.379(3)
C30 H30 0.9500
C31 C32 1.386(3)
C32 C33 1.389(3)
C32 H32 0.9500
C33 H33 0.9500
O34 C34 1.406(4)
O34 H34 0.9997
C34 H34A 0.9800
C34 H34B 0.9800
C34 H34C 0.9800
O35 C35 1.403(4)
O35 H35 0.9273
C35 H35A 0.9800
C35 H35B 0.9800
C35 H35C 0.9800

loop_
_geom_hbond_atom_site_label_D
_geom_hbond_atom_site_label_H
_geom_hbond_atom_site_label_A
_geom_hbond_distance_DH
_geom_hbond_distance_HA
_geom_hbond_distance_DA
_geom_hbond_angle_DHA
_geom_hbond_site_symmetry_A
N2 H2 O5 0.93 1.70 2.614(2) 168.8 .
O7 H7 O9 0.85 2.22 2.998(2) 153.4 4_547
O7 H7 N3 0.85 2.39 2.842(3) 113.9 .
N3 H3 O6 0.88 1.92 2.775(3) 163.1 4_457
O34 H34 O8 1.00 1.81 2.794(3) 167.1 .
O35 H35 O4 0.93 1.87 2.800(3) 176.0 .

loop_
_geom_torsion_atom_site_label_1
_geom_torsion_atom_site_label_2
_geom_torsion_atom_site_label_3
_geom_torsion_atom_site_label_4
_geom_torsion
C22 O2 C2 C1 0.3(3)
C22 O2 C2 C3 179.4(2)
C6 C1 C2 O2 -179.6(2)
C6 C1 C2 C3 1.3(3)
C23 O3 C3 C4 -1.1(3)
C23 O3 C3 C2 179.2(2)
O2 C2 C3 O3 -2.9(3)
C1 C2 C3 O3 176.3(2)
O2 C2 C3 C4 177.4(2)
C1 C2 C3 C4 -3.4(3)
O3 C3 C4 C5 -177.4(2)
C2 C3 C4 C5 2.2(3)
C3 C4 C5 C6 1.0(3)
C3 C4 C5 C7 -173.4(2)
C4 C5 C6 C1 -3.2(3)
C7 C5 C6 C1 172.1(2)
C4 C5 C6 N1 176.5(2)
C7 C5 C6 N1 -8.2(3)
C2 C1 C6 C5 2.0(3)
C2 C1 C6 N1 -177.6(2)
C9 N1 C6 C5 -153.8(2)
C8 N1 C6 C5 -3.5(2)
C9 N1 C6 C1 25.9(4)
C8 N1 C6 C1 176.2(2)
C6 C5 C7 C21 140.44(19)
C4 C5 C7 C21 -44.8(3)
C6 C5 C7 C17 -103.1(2)
C4 C5 C7 C17 71.6(3)
C6 C5 C7 C8 15.5(2)
C4 C5 C7 C8 -169.8(2)
C9 N1 C8 C18 41.3(2)
C6 N1 C8 C18 -110.50(18)
C9 N1 C8 C7 164.73(19)
C6 N1 C8 C7 12.9(2)
C5 C7 C8 N1 -16.4(2)
C21 C7 C8 N1 -142.46(18)
C17 C7 C8 N1 102.7(2)
C5 C7 C8 C18 100.1(2)
C21 C7 C8 C18 -26.0(3)
C17 C7 C8 C18 -140.81(19)
C6 N1 C9 O4 -22.6(4)
C8 N1 C9 O4 -170.1(2)
C6 N1 C9 C10 158.0(2)
C8 N1 C9 C10 10.5(3)
O4 C9 C10 C11 146.1(2)
N1 C9 C10 C11 -34.5(3)
C12 O1 C11 C18 -68.4(2)
C12 O1 C11 C10 170.73(17)
C9 C10 C11 O1 126.6(2)
C9 C10 C11 C18 2.8(3)
C11 O1 C12 C13 86.4(2)
O1 C12 C13 C14 -64.1(3)
C12 C13 C14 C15 178.2(2)
C12 C13 C14 C19 -1.7(4)
C13 C14 C15 N2 -126.0(2)
C19 C14 C15 N2 54.0(3)
C16 N2 C15 C14 77.8(2)
C21 N2 C15 C14 -45.2(3)
C15 N2 C16 C17 -139.99(18)
C21 N2 C16 C17 -13.7(2)
N2 C16 C17 C7 33.9(2)
C5 C7 C17 C16 -165.45(18)
C21 C7 C17 C16 -40.8(2)
C8 C7 C17 C16 81.6(2)
N1 C8 C18 C11 -71.1(2)
C7 C8 C18 C11 173.13(18)
N1 C8 C18 C19 157.04(17)
C7 C8 C18 C19 41.3(2)
O1 C11 C18 C8 -70.1(2)
C10 C11 C18 C8 48.0(2)
O1 C11 C18 C19 58.9(3)
C10 C11 C18 C19 176.99(19)
C13 C14 C19 C18 57.7(3)
C15 C14 C19 C18 -122.2(2)
C13 C14 C19 C20 176.2(2)
C15 C14 C19 C20 -3.7(3)
C8 C18 C19 C14 58.5(2)
C11 C18 C19 C14 -68.0(3)
C8 C18 C19 C20 -61.7(2)
C11 C18 C19 C20 171.7(2)
C14 C19 C20 C21 -54.5(2)
C18 C19 C20 C21 68.3(2)
C19 C20 C21 N2 63.0(2)
C19 C20 C21 C7 -55.9(3)
C16 N2 C21 C20 -137.07(18)
C15 N2 C21 C20 -11.5(2)
C16 N2 C21 C7 -11.8(2)
C15 N2 C21 C7 113.74(19)
C5 C7 C21 C20 -84.4(2)
C17 C7 C21 C20 153.78(19)
C8 C7 C21 C20 33.8(3)
C5 C7 C21 N2 153.72(17)
C17 C7 C21 N2 31.92(19)
C8 C7 C21 N2 -88.1(2)
C26A C25 N3 C27 -94.9(10)
C26 C25 N3 C27 -138.8(2)
C24 C25 N3 C27 93.1(3)
C26A C25 C24 O6 -13.3(12)
N3 C25 C24 O6 157.1(2)
C26 C25 C24 O6 31.0(3)
C26A C25 C24 O5 163.1(12)
N3 C25 C24 O5 -26.6(3)
C26 C25 C24 O5 -152.7(2)
C26A O7 C26 C25 42.9(11)
C26A C25 C26 O7 -50.2(12)
N3 C25 C26 O7 56.5(3)
C24 C25 C26 O7 -176.9(2)
N3 C25 C26A O7 -34.2(17)
C26 C25 C26A O7 57.2(13)
C24 C25 C26A O7 135.8(10)
C26 O7 C26A C25 -63.6(14)
C25 N3 C27 O8 4.8(3)
C25 N3 C27 C28 -176.42(19)
O8 C27 C28 C29 13.6(3)
N3 C27 C28 C29 -165.2(2)
O8 C27 C28 C33 -166.3(2)
N3 C27 C28 C33 14.9(3)
C33 C28 C29 C30 0.1(4)
C27 C28 C29 C30 -179.7(2)
C28 C29 C30 C31 1.1(4)
C29 C30 C31 C32 -1.4(4)
C29 C30 C31 N4 177.7(2)
O10 N4 C31 C30 -176.0(2)
O9 N4 C31 C30 3.8(3)
O10 N4 C31 C32 3.1(3)
O9 N4 C31 C32 -177.1(2)
C30 C31 C32 C33 0.4(4)
N4 C31 C32 C33 -178.7(2)
C31 C32 C33 C28 0.9(4)
C29 C28 C33 C32 -1.1(4)
C27 C28 C33 C32 178.7(2)
